data_7240917
loop_
_publ_author_name
'Zhao, Kai'
'Zhang, Xiao-Chen'
'Tao, Ji-Yu'
'Wu, Xian-Dan'
'Wu, Jia-Xu'
'Li, Wei-Ming'
'Zhu, Tong-Hao'
'Loh, Teck-Peng'

_publ_section_title
;
 Regio- and stereoselective C(sp2)--H acylation of enamides with aldehydes
 via transition-metal-free photoredox catalysis
;
_journal_issue 16
_journal_name_full 'Green Chemistry'
_journal_page_first 5497
_journal_page_last 5503
_journal_paper_doi 10.1039/D0GC01947J
_journal_volume 22
_journal_year 2020
_chemical_formula_moiety 'C24 H18 F3 N O2'
_chemical_formula_sum 'C24 H18 F3 N O2'
_chemical_formula_weight 409.39
_space_group_crystal_system monoclinic
_space_group_IT_number 14
_space_group_name_Hall '-P 2yn'
_space_group_name_H-M_alt 'P 1 21/n 1'
_atom_sites_solution_hydrogens geom
_atom_sites_solution_primary dual
_audit_creation_date 2019-07-26
_audit_creation_method
;
Olex2 1.2
(compiled 2018.05.29 svn.r3508 for OlexSys, GUI svn.r5506)
;
_audit_update_record
;
2019-11-06 deposited with the CCDC.	2020-07-13 downloaded from the CCDC.
;
_cell_angle_alpha 90
_cell_angle_beta 100.800(2)
_cell_angle_gamma 90
_cell_formula_units_Z 4
_cell_length_a 14.3957(7)
_cell_length_b 9.8622(5)
_cell_length_c 14.7627(7)
_cell_measurement_reflns_used 9897
_cell_measurement_temperature 170(2)
_cell_measurement_theta_max 55.38
_cell_measurement_theta_min 3.90
_cell_volume 2058.78(18)
_computing_cell_refinement 'SAINT v8.37A (Bruker, 2015)'
_computing_data_reduction 'SAINT v8.37A (Bruker, 2015)'
_computing_molecular_graphics 'Olex2 (Dolomanov et al., 2009)'
_computing_publication_material 'Olex2 (Dolomanov et al., 2009)'
_computing_structure_refinement 'ShelXL (Sheldrick, 2015)'
_computing_structure_solution 'ShelXT (Sheldrick, 2015)'
_diffrn_ambient_temperature 170
_diffrn_measured_fraction_theta_full 0.996
_diffrn_measured_fraction_theta_max 0.988
_diffrn_measurement_device_type 'Bruker D8 Venture'
_diffrn_measurement_method '\f and \w scans'
_diffrn_radiation_type GaK\a
_diffrn_radiation_wavelength 1.34139
_diffrn_reflns_av_R_equivalents 0.0476
_diffrn_reflns_av_unetI/netI 0.0358
_diffrn_reflns_Laue_measured_fraction_full 0.996
_diffrn_reflns_Laue_measured_fraction_max 0.988
_diffrn_reflns_limit_h_max 17
_diffrn_reflns_limit_h_min -17
_diffrn_reflns_limit_k_max 11
_diffrn_reflns_limit_k_min -12
_diffrn_reflns_limit_l_max 16
_diffrn_reflns_limit_l_min -18
_diffrn_reflns_number 21558
_diffrn_reflns_point_group_measured_fraction_full 0.996
_diffrn_reflns_point_group_measured_fraction_max 0.988
_diffrn_reflns_theta_full 53.594
_diffrn_reflns_theta_max 55.352
_diffrn_reflns_theta_min 3.424
_diffrn_standards_number 0
_exptl_absorpt_coefficient_mu 0.554
_exptl_absorpt_correction_T_max 0.7508
_exptl_absorpt_correction_T_min 0.5798
_exptl_absorpt_correction_type multi-scan
_exptl_absorpt_process_details
;
SADABS-2016/2 (Bruker,2016/2) was used for absorption correction.
wR2(int) was 0.1362 before and 0.0801 after correction.
The Ratio of minimum to maximum transmission is 0.7552.
The \l/2 correction factor is Not present.
;
_exptl_crystal_colour colourless
_exptl_crystal_density_diffrn 1.321
_exptl_crystal_description block
_exptl_crystal_F_000 848
_exptl_crystal_size_max 0.12
_exptl_crystal_size_mid 0.08
_exptl_crystal_size_min 0.05
_refine_diff_density_max 0.165
_refine_diff_density_min -0.234
_refine_diff_density_rms 0.044
_refine_ls_extinction_method none
_refine_ls_goodness_of_fit_ref 1.044
_refine_ls_hydrogen_treatment constr
_refine_ls_matrix_type full
_refine_ls_number_parameters 271
_refine_ls_number_reflns 3935
_refine_ls_number_restraints 0
_refine_ls_restrained_S_all 1.044
_refine_ls_R_factor_all 0.0478
_refine_ls_R_factor_gt 0.0439
_refine_ls_shift/su_max 0.001
_refine_ls_shift/su_mean 0.000
_refine_ls_structure_factor_coef Fsqd
_refine_ls_weighting_details 'w=1/[\s^2^(Fo^2^)+(0.0705P)^2^+0.3573P] where P=(Fo^2^+2Fc^2^)/3'
_refine_ls_weighting_scheme calc
_refine_ls_wR_factor_gt 0.1192
_refine_ls_wR_factor_ref 0.1234
_reflns_Friedel_coverage 0.000
_reflns_number_gt 3514
_reflns_number_total 3935
_reflns_threshold_expression 'I > 2\s(I)'
_cod_data_source_file d0gc01947j2.cif
_cod_data_source_block 190726sf_0m
_cod_depositor_comments
;Adding full bibliography for 7240916--7240920.cif.

 Adding full bibliography for 7240916--7240920.cif.
;
_cod_database_code 7240917
_shelx_shelxl_version_number 2016/6
_shelx_space_group_comment
;
The symmetry employed for this shelxl refinement is uniquely defined
by the following loop, which should always be used as a source of
symmetry information in preference to the above space-group names.
They are only intended as comments.
;
_shelx_estimated_absorpt_t_max 0.973
_shelx_estimated_absorpt_t_min 0.937
_olex2_refinement_description
;
1. Fixed Uiso
 At 1.2 times of:
  All C(H) groups, All C(H,H) groups, All N(H) groups
2.a Secondary CH2 refined with riding coordinates:
 C18(H18A,H18B)
2.b Aromatic/amide H refined with riding coordinates:
 N1(H1), C7(H7), C8(H8), C9(H9), C10(H10), C11(H11), C13(H13), C14(H14),
 C15(H15), C16(H16), C17(H17), C20(H20), C21(H21), C22(H22), C23(H23), C24(H24)
;
_olex2_submission_special_instructions 'No special instructions were received'

loop_
_space_group_symop_operation_xyz
'x, y, z'
'-x+1/2, y+1/2, -z+1/2'
'-x, -y, -z'
'x-1/2, -y-1/2, z-1/2'

loop_
_atom_site_label
_atom_site_type_symbol
_atom_site_fract_x
_atom_site_fract_y
_atom_site_fract_z
_atom_site_U_iso_or_equiv
_atom_site_adp_type
_atom_site_occupancy
_atom_site_site_symmetry_order
_atom_site_calc_flag
_atom_site_refinement_flags_posn
_atom_site_refinement_flags_adp
_atom_site_refinement_flags_occupancy
_atom_site_disorder_assembly
_atom_site_disorder_group
F1 F 0.18305(8) 0.69359(10) 0.44575(8) 0.0742(3) Uani 1 1 d . . . . .
F2 F 0.13197(7) 0.64701(11) 0.57012(7) 0.0692(3) Uani 1 1 d . . . . .
F3 F 0.06880(7) 0.55523(11) 0.44170(8) 0.0730(3) Uani 1 1 d . . . . .
O1 O 0.33291(9) 0.71067(10) 0.60382(8) 0.0616(3) Uani 1 1 d . . . . .
O2 O 0.19617(7) 0.37567(11) 0.45718(7) 0.0550(3) Uani 1 1 d . . . . .
N1 N 0.33992(8) 0.24874(12) 0.55365(8) 0.0470(3) Uani 1 1 d . . . . .
H1 H 0.283238 0.242833 0.519010 0.056 Uiso 1 1 calc R . . . .
C1 C 0.35952(9) 0.36361(13) 0.59873(8) 0.0367(3) Uani 1 1 d . . . . .
C2 C 0.29921(9) 0.47708(13) 0.58243(9) 0.0379(3) Uani 1 1 d . . . . .
C3 C 0.21940(9) 0.47294(14) 0.50963(9) 0.0411(3) Uani 1 1 d . . . . .
C4 C 0.15092(10) 0.59391(16) 0.49233(11) 0.0518(4) Uani 1 1 d . . . . .
C5 C 0.32363(9) 0.60187(13) 0.63970(9) 0.0402(3) Uani 1 1 d . . . . .
C6 C 0.33543(9) 0.59046(12) 0.74154(9) 0.0374(3) Uani 1 1 d . . . . .
C7 C 0.39199(11) 0.68427(16) 0.79667(11) 0.0525(4) Uani 1 1 d . . . . .
H7 H 0.420405 0.756306 0.768933 0.063 Uiso 1 1 calc R . . . .
C8 C 0.40702(14) 0.6733(2) 0.89119(13) 0.0717(5) Uani 1 1 d . . . . .
H8 H 0.446006 0.737555 0.928389 0.086 Uiso 1 1 calc R . . . .
C9 C 0.36595(15) 0.5700(2) 0.93202(12) 0.0711(5) Uani 1 1 d . . . . .
H9 H 0.377952 0.561595 0.997283 0.085 Uiso 1 1 calc R . . . .
C10 C 0.30771(13) 0.47896(17) 0.87894(12) 0.0578(4) Uani 1 1 d . . . . .
H10 H 0.277932 0.409086 0.907393 0.069 Uiso 1 1 calc R . . . .
C11 C 0.29228(10) 0.48902(14) 0.78349(10) 0.0435(3) Uani 1 1 d . . . . .
H11 H 0.251853 0.425864 0.746749 0.052 Uiso 1 1 calc R . . . .
C12 C 0.45036(8) 0.37304(12) 0.66616(8) 0.0352(3) Uani 1 1 d . . . . .
C13 C 0.46555(10) 0.29488(13) 0.74541(9) 0.0401(3) Uani 1 1 d . . . . .
H13 H 0.418983 0.231766 0.756230 0.048 Uiso 1 1 calc R . . . .
C14 C 0.54908(10) 0.30911(16) 0.80894(10) 0.0491(4) Uani 1 1 d . . . . .
H14 H 0.559256 0.256975 0.864030 0.059 Uiso 1 1 calc R . . . .
C15 C 0.61715(10) 0.39853(17) 0.79232(11) 0.0542(4) Uani 1 1 d . . . . .
H15 H 0.674369 0.407621 0.835941 0.065 Uiso 1 1 calc R . . . .
C16 C 0.60308(10) 0.47488(16) 0.71308(12) 0.0547(4) Uani 1 1 d . . . . .
H16 H 0.650788 0.535658 0.701699 0.066 Uiso 1 1 calc R . . . .
C17 C 0.51912(10) 0.46318(14) 0.64967(10) 0.0454(3) Uani 1 1 d . . . . .
H17 H 0.508851 0.516724 0.595210 0.054 Uiso 1 1 calc R . . . .
C18 C 0.40080(10) 0.12955(15) 0.55402(10) 0.0493(4) Uani 1 1 d . . . . .
H18A H 0.383420 0.059524 0.595911 0.059 Uiso 1 1 calc R . . . .
H18B H 0.467693 0.155112 0.576265 0.059 Uiso 1 1 calc R . . . .
C19 C 0.38850(9) 0.07432(14) 0.45738(9) 0.0389(3) Uani 1 1 d . . . . .
C20 C 0.41147(12) 0.15179(17) 0.38663(12) 0.0594(4) Uani 1 1 d . . . . .
H20 H 0.437567 0.239678 0.399721 0.071 Uiso 1 1 calc R . . . .
C21 C 0.39715(13) 0.1037(2) 0.29771(12) 0.0651(5) Uani 1 1 d . . . . .
H21 H 0.412425 0.158809 0.249787 0.078 Uiso 1 1 calc R . . . .
C22 C 0.36079(11) -0.02383(18) 0.27813(10) 0.0541(4) Uani 1 1 d . . . . .
H22 H 0.350953 -0.057445 0.216765 0.065 Uiso 1 1 calc R . . . .
C23 C 0.33873(10) -0.10255(15) 0.34788(10) 0.0480(3) Uani 1 1 d . . . . .
H23 H 0.314042 -0.191179 0.334629 0.058 Uiso 1 1 calc R . . . .
C24 C 0.35216(9) -0.05385(13) 0.43724(9) 0.0400(3) Uani 1 1 d . . . . .
H24 H 0.336286 -0.108898 0.484912 0.048 Uiso 1 1 calc R . . . .

loop_
_atom_site_aniso_label
_atom_site_aniso_U_11
_atom_site_aniso_U_22
_atom_site_aniso_U_33
_atom_site_aniso_U_23
_atom_site_aniso_U_13
_atom_site_aniso_U_12
F1 0.0801(7) 0.0603(6) 0.0745(7) 0.0241(5) -0.0058(5) 0.0106(5)
F2 0.0640(6) 0.0702(6) 0.0711(6) -0.0152(5) 0.0067(5) 0.0215(5)
F3 0.0460(5) 0.0773(7) 0.0831(7) -0.0096(5) -0.0204(5) 0.0169(5)
O1 0.0828(8) 0.0375(6) 0.0577(7) 0.0116(5) -0.0042(6) -0.0028(5)
O2 0.0502(6) 0.0552(6) 0.0490(6) -0.0127(5) -0.0178(4) 0.0094(5)
N1 0.0379(6) 0.0432(6) 0.0517(7) -0.0143(5) -0.0131(5) 0.0086(5)
C1 0.0362(6) 0.0386(7) 0.0319(6) -0.0035(5) -0.0021(5) 0.0007(5)
C2 0.0390(6) 0.0373(7) 0.0339(6) -0.0014(5) -0.0026(5) 0.0024(5)
C3 0.0399(7) 0.0445(7) 0.0352(6) -0.0006(5) -0.0027(5) 0.0041(5)
C4 0.0457(8) 0.0523(9) 0.0513(8) -0.0011(7) -0.0068(6) 0.0093(6)
C5 0.0395(6) 0.0346(7) 0.0429(7) 0.0004(5) -0.0017(5) 0.0021(5)
C6 0.0362(6) 0.0315(6) 0.0428(7) -0.0068(5) 0.0029(5) 0.0005(5)
C7 0.0538(8) 0.0507(8) 0.0527(9) -0.0159(7) 0.0095(7) -0.0160(7)
C8 0.0713(11) 0.0885(13) 0.0539(10) -0.0306(9) 0.0083(8) -0.0260(10)
C9 0.0835(12) 0.0889(13) 0.0427(9) -0.0169(9) 0.0162(8) -0.0064(10)
C10 0.0697(10) 0.0540(9) 0.0563(9) -0.0038(7) 0.0289(8) -0.0008(7)
C11 0.0453(7) 0.0377(7) 0.0489(8) -0.0094(6) 0.0122(6) -0.0035(5)
C12 0.0344(6) 0.0354(6) 0.0324(6) -0.0049(5) -0.0021(5) 0.0034(5)
C13 0.0423(7) 0.0412(7) 0.0346(6) -0.0011(5) 0.0013(5) 0.0046(5)
C14 0.0526(8) 0.0553(8) 0.0339(7) -0.0027(6) -0.0058(6) 0.0141(7)
C15 0.0405(7) 0.0643(10) 0.0491(8) -0.0140(7) -0.0139(6) 0.0068(7)
C16 0.0387(7) 0.0562(9) 0.0648(10) -0.0061(7) -0.0020(7) -0.0078(6)
C17 0.0428(7) 0.0450(8) 0.0452(7) 0.0023(6) 0.0002(6) -0.0023(6)
C18 0.0480(7) 0.0454(8) 0.0478(8) -0.0128(6) -0.0086(6) 0.0122(6)
C19 0.0346(6) 0.0381(7) 0.0410(7) -0.0038(5) -0.0008(5) 0.0044(5)
C20 0.0648(10) 0.0475(9) 0.0639(10) 0.0020(7) 0.0072(8) -0.0124(7)
C21 0.0701(11) 0.0757(12) 0.0514(9) 0.0119(8) 0.0165(8) -0.0029(9)
C22 0.0496(8) 0.0723(11) 0.0392(7) -0.0072(7) 0.0054(6) 0.0140(7)
C23 0.0444(7) 0.0447(8) 0.0527(8) -0.0140(6) 0.0038(6) 0.0035(6)
C24 0.0396(6) 0.0387(7) 0.0414(7) -0.0022(5) 0.0070(5) 0.0047(5)

loop_
_atom_type_symbol
_atom_type_description
_atom_type_scat_dispersion_real
_atom_type_scat_dispersion_imag
_atom_type_scat_source
C C 0.0148 0.0070 'International Tables Vol C Tables 4.2.6.8 and 6.1.1.4'
H H 0.0000 0.0000 'International Tables Vol C Tables 4.2.6.8 and 6.1.1.4'
F F 0.0599 0.0411 'International Tables Vol C Tables 4.2.6.8 and 6.1.1.4'
N N 0.0253 0.0136 'International Tables Vol C Tables 4.2.6.8 and 6.1.1.4'
O O 0.0412 0.0250 'International Tables Vol C Tables 4.2.6.8 and 6.1.1.4'

loop_
_geom_angle_atom_site_label_1
_geom_angle_atom_site_label_2
_geom_angle_atom_site_label_3
_geom_angle
_geom_angle_site_symmetry_1
_geom_angle_site_symmetry_3
_geom_angle_publ_flag
C1 N1 H1 116.0 . . ?
C1 N1 C18 128.06(11) . . ?
C18 N1 H1 116.0 . . ?
N1 C1 C2 122.00(11) . . ?
N1 C1 C12 117.97(11) . . ?
C2 C1 C12 119.99(11) . . ?
C1 C2 C3 119.47(11) . . ?
C1 C2 C5 118.97(11) . . ?
C3 C2 C5 121.50(11) . . ?
O2 C3 C2 125.53(12) . . ?
O2 C3 C4 114.03(12) . . ?
C2 C3 C4 120.41(12) . . ?
F1 C4 F2 107.52(13) . . ?
F1 C4 C3 112.62(13) . . ?
F2 C4 C3 112.89(12) . . ?
F3 C4 F1 106.24(12) . . ?
F3 C4 F2 106.99(13) . . ?
F3 C4 C3 110.20(12) . . ?
O1 C5 C2 120.88(12) . . ?
O1 C5 C6 120.46(12) . . ?
C6 C5 C2 118.65(11) . . ?
C7 C6 C5 119.05(12) . . ?
C11 C6 C5 122.14(11) . . ?
C11 C6 C7 118.81(13) . . ?
C6 C7 H7 119.8 . . ?
C8 C7 C6 120.34(15) . . ?
C8 C7 H7 119.8 . . ?
C7 C8 H8 119.8 . . ?
C9 C8 C7 120.32(15) . . ?
C9 C8 H8 119.8 . . ?
C8 C9 H9 119.9 . . ?
C10 C9 C8 120.20(16) . . ?
C10 C9 H9 119.9 . . ?
C9 C10 H10 120.1 . . ?
C9 C10 C11 119.87(16) . . ?
C11 C10 H10 120.1 . . ?
C6 C11 C10 120.40(13) . . ?
C6 C11 H11 119.8 . . ?
C10 C11 H11 119.8 . . ?
C13 C12 C1 120.65(12) . . ?
C13 C12 C17 120.07(12) . . ?
C17 C12 C1 119.27(12) . . ?
C12 C13 H13 120.2 . . ?
C12 C13 C14 119.68(13) . . ?
C14 C13 H13 120.2 . . ?
C13 C14 H14 120.0 . . ?
C15 C14 C13 120.08(14) . . ?
C15 C14 H14 120.0 . . ?
C14 C15 H15 119.8 . . ?
C16 C15 C14 120.50(13) . . ?
C16 C15 H15 119.8 . . ?
C15 C16 H16 120.0 . . ?
C15 C16 C17 119.97(14) . . ?
C17 C16 H16 120.0 . . ?
C12 C17 C16 119.69(13) . . ?
C12 C17 H17 120.2 . . ?
C16 C17 H17 120.2 . . ?
N1 C18 H18A 109.9 . . ?
N1 C18 H18B 109.9 . . ?
N1 C18 C19 108.81(11) . . ?
H18A C18 H18B 108.3 . . ?
C19 C18 H18A 109.9 . . ?
C19 C18 H18B 109.9 . . ?
C20 C19 C18 120.87(13) . . ?
C24 C19 C18 120.55(13) . . ?
C24 C19 C20 118.57(13) . . ?
C19 C20 H20 119.5 . . ?
C21 C20 C19 121.08(15) . . ?
C21 C20 H20 119.5 . . ?
C20 C21 H21 120.0 . . ?
C22 C21 C20 120.03(16) . . ?
C22 C21 H21 120.0 . . ?
C21 C22 H22 120.2 . . ?
C21 C22 C23 119.53(14) . . ?
C23 C22 H22 120.2 . . ?
C22 C23 H23 119.7 . . ?
C22 C23 C24 120.54(14) . . ?
C24 C23 H23 119.7 . . ?
C19 C24 C23 120.23(13) . . ?
C19 C24 H24 119.9 . . ?
C23 C24 H24 119.9 . . ?

loop_
_geom_bond_atom_site_label_1
_geom_bond_atom_site_label_2
_geom_bond_distance
_geom_bond_site_symmetry_2
_geom_bond_publ_flag
F1 C4 1.331(2) . ?
F2 C4 1.3360(19) . ?
F3 C4 1.3306(17) . ?
O1 C5 1.2150(17) . ?
O2 C3 1.2389(16) . ?
N1 H1 0.8800 . ?
N1 C1 1.3175(16) . ?
N1 C18 1.4656(17) . ?
C1 C2 1.4092(18) . ?
C1 C12 1.4906(16) . ?
C2 C3 1.4191(17) . ?
C2 C5 1.4971(18) . ?
C3 C4 1.5382(19) . ?
C5 C6 1.4853(19) . ?
C6 C7 1.3904(18) . ?
C6 C11 1.3836(19) . ?
C7 H7 0.9500 . ?
C7 C8 1.376(2) . ?
C8 H8 0.9500 . ?
C8 C9 1.373(3) . ?
C9 H9 0.9500 . ?
C9 C10 1.370(3) . ?
C10 H10 0.9500 . ?
C10 C11 1.388(2) . ?
C11 H11 0.9500 . ?
C12 C13 1.3838(18) . ?
C12 C17 1.3856(19) . ?
C13 H13 0.9500 . ?
C13 C14 1.3865(19) . ?
C14 H14 0.9500 . ?
C14 C15 1.374(2) . ?
C15 H15 0.9500 . ?
C15 C16 1.374(2) . ?
C16 H16 0.9500 . ?
C16 C17 1.388(2) . ?
C17 H17 0.9500 . ?
C18 H18A 0.9900 . ?
C18 H18B 0.9900 . ?
C18 C19 1.5062(19) . ?
C19 C20 1.383(2) . ?
C19 C24 1.3790(19) . ?
C20 H20 0.9500 . ?
C20 C21 1.374(3) . ?
C21 H21 0.9500 . ?
C21 C22 1.372(3) . ?
C22 H22 0.9500 . ?
C22 C23 1.373(2) . ?
C23 H23 0.9500 . ?
C23 C24 1.3830(19) . ?
C24 H24 0.9500 . ?

loop_
_geom_hbond_atom_site_label_D
_geom_hbond_atom_site_label_H
_geom_hbond_atom_site_label_A
_geom_hbond_distance_DH
_geom_hbond_distance_HA
_geom_hbond_distance_DA
_geom_hbond_angle_DHA
_geom_hbond_site_symmetry_A
N1 H1 O2 0.88 1.92 2.6026(14) 133.0 .
